data_7014736
loop_
_publ_author_name
'Li, Chen-Yu'
'Tsai, Chen-Yen'
'Lin, Chia-Her'
'Ko, Bao-Tsan'

_publ_section_title
;
 Synthesis, structural characterization and reactivity of aluminium
 complexes supported by benzotriazole phenoxide ligands: air-stable
 alumoxane as an efficient catalyst for ring-opening polymerization of
 l-lactide.
;
_journal_issue 9
_journal_name_full 'Dalton transactions (Cambridge, England : 2003)'
_journal_page_first 1880
_journal_page_last 1887
_journal_paper_doi 10.1039/c0dt01108h
_journal_volume 40
_journal_year 2011
_chemical_formula_moiety 'C61 H59 Al N6 O2, C7 H8'
_chemical_formula_sum 'C68 H67 Al N6 O2'
_chemical_formula_weight 1027.26
_chemical_name_systematic
;
?
;
_space_group_IT_number 2
_symmetry_cell_setting triclinic
_symmetry_space_group_name_Hall '-P 1'
_symmetry_space_group_name_H-M 'P -1'
_atom_sites_solution_hydrogens geom
_atom_sites_solution_primary direct
_atom_sites_solution_secondary difmap
_audit_creation_method SHELXL-97
_cell_angle_alpha 78.436(2)
_cell_angle_beta 70.643(2)
_cell_angle_gamma 66.815(2)
_cell_formula_units_Z 2
_cell_length_a 13.4849(5)
_cell_length_b 13.9078(5)
_cell_length_c 17.8632(6)
_cell_measurement_reflns_used 9996
_cell_measurement_temperature 296(2)
_cell_measurement_theta_max 25.64
_cell_measurement_theta_min 2.42
_cell_volume 2896.04(19)
_computing_cell_refinement 'Bruker SMART'
_computing_data_collection 'Bruker SMART'
_computing_data_reduction 'Bruker SAINT'
_computing_molecular_graphics 'Bruker SHELXTL'
_computing_publication_material 'Bruker SHELXTL'
_computing_structure_refinement 'SHELXL-97 (Sheldrick, 2008)'
_computing_structure_solution 'SHELXS-97 (Sheldrick, 2008)'
_diffrn_ambient_temperature 296(2)
_diffrn_measured_fraction_theta_full 0.992
_diffrn_measured_fraction_theta_max 0.971
_diffrn_measurement_device_type 'CCD area detector'
_diffrn_measurement_method 'phi and omega scans'
_diffrn_radiation_monochromator graphite
_diffrn_radiation_source 'fine-focus sealed tube'
_diffrn_radiation_type MoK\a
_diffrn_radiation_wavelength 0.71073
_diffrn_reflns_av_R_equivalents 0.0426
_diffrn_reflns_av_sigmaI/netI 0.0719
_diffrn_reflns_limit_h_max 18
_diffrn_reflns_limit_h_min -17
_diffrn_reflns_limit_k_max 18
_diffrn_reflns_limit_k_min -18
_diffrn_reflns_limit_l_max 23
_diffrn_reflns_limit_l_min -23
_diffrn_reflns_number 48084
_diffrn_reflns_theta_full 26.00
_diffrn_reflns_theta_max 28.58
_diffrn_reflns_theta_min 1.60
_exptl_absorpt_coefficient_mu 0.085
_exptl_absorpt_correction_T_max 0.9865
_exptl_absorpt_correction_T_min 0.9750
_exptl_absorpt_correction_type multi-scan
_exptl_absorpt_process_details 'SADABS V2008/1 (Bruker AXS, 2008)'
_exptl_crystal_colour colourless
_exptl_crystal_density_diffrn 1.178
_exptl_crystal_density_method 'not measured'
_exptl_crystal_description columnar
_exptl_crystal_F_000 1092
_exptl_crystal_size_max 0.45
_exptl_crystal_size_mid 0.25
_exptl_crystal_size_min 0.16
_refine_diff_density_max 0.448
_refine_diff_density_min -0.377
_refine_diff_density_rms 0.044
_refine_ls_extinction_method none
_refine_ls_goodness_of_fit_ref 1.018
_refine_ls_hydrogen_treatment constr
_refine_ls_matrix_type full
_refine_ls_number_parameters 694
_refine_ls_number_reflns 14376
_refine_ls_number_restraints 0
_refine_ls_restrained_S_all 1.018
_refine_ls_R_factor_all 0.1378
_refine_ls_R_factor_gt 0.0609
_refine_ls_shift/su_max 0.001
_refine_ls_shift/su_mean 0.000
_refine_ls_structure_factor_coef Fsqd
_refine_ls_weighting_details 'calc w=1/[\s^2^(Fo^2^)+(0.1000P)^2^+0.0000P] where P=(Fo^2^+2Fc^2^)/3'
_refine_ls_weighting_scheme calc
_refine_ls_wR_factor_gt 0.1595
_refine_ls_wR_factor_ref 0.1968
_reflns_number_gt 7286
_reflns_number_total 14376
_reflns_threshold_expression >2sigma(I)
_cod_data_source_file C0DT01108H.TXT
_cod_data_source_block yu12_0m
_cod_depositor_comments
;
The following automatic conversions were performed:
'_symmetry_cell_setting' value 'Triclinic' changed to 'triclinic'
according to '/home/saulius/struct/CIF-dictionaries/cif_core.dic'
dictionary named 'cif_core.dic' version 2.4.1 from 2010-06-29.

Automatic conversion script
Id: cif_fix_enum 1555 2011-01-17 13:19:09Z saulius 
;
_cod_original_cell_volume 2896.04(18)
_cod_database_code 7014736

loop_
_symmetry_equiv_pos_as_xyz
'x, y, z'
'-x, -y, -z'

loop_
_atom_site_label
_atom_site_type_symbol
_atom_site_fract_x
_atom_site_fract_y
_atom_site_fract_z
_atom_site_U_iso_or_equiv
_atom_site_adp_type
_atom_site_occupancy
_atom_site_symmetry_multiplicity
_atom_site_calc_flag
_atom_site_refinement_flags
_atom_site_disorder_assembly
_atom_site_disorder_group
Al Al 0.46942(5) 0.77216(5) 0.08688(4) 0.03654(18) Uani 1 1 d . . .
O1 O 0.39997(11) 0.68196(11) 0.13280(9) 0.0419(4) Uani 1 1 d . . .
O2 O 0.41454(12) 0.89773(11) 0.12206(9) 0.0426(4) Uani 1 1 d . . .
N1 N 0.56076(14) 0.71330(14) 0.17058(11) 0.0399(4) Uani 1 1 d . . .
N2 N 0.55226(14) 0.63460(14) 0.22634(11) 0.0403(4) Uani 1 1 d . . .
N3 N 0.63041(15) 0.59699(15) 0.26494(12) 0.0494(5) Uani 1 1 d . . .
N4 N 0.36301(13) 0.83389(13) 0.01311(10) 0.0372(4) Uani 1 1 d . . .
N5 N 0.29092(13) 0.93307(13) 0.01010(10) 0.0349(4) Uani 1 1 d . . .
N6 N 0.24579(14) 0.96124(14) -0.05021(11) 0.0421(4) Uani 1 1 d . . .
C1 C 0.39255(17) 0.61860(16) 0.19913(13) 0.0373(5) Uani 1 1 d . . .
C2 C 0.46436(17) 0.59273(16) 0.24702(14) 0.0391(5) Uani 1 1 d . . .
C3 C 0.45492(19) 0.52640(18) 0.31602(15) 0.0482(6) Uani 1 1 d . . .
H3B H 0.5050 0.5110 0.3458 0.058 Uiso 1 1 calc R . .
C4 C 0.37233(19) 0.48295(19) 0.34106(15) 0.0511(6) Uani 1 1 d . . .
C5 C 0.30035(19) 0.50774(18) 0.29372(15) 0.0492(6) Uani 1 1 d . . .
H5A H 0.2438 0.4794 0.3102 0.059 Uiso 1 1 calc R . .
C6 C 0.30794(17) 0.57204(17) 0.22348(14) 0.0405(5) Uani 1 1 d . . .
C7 C 0.65375(17) 0.72796(17) 0.17303(14) 0.0398(5) Uani 1 1 d . . .
C8 C 0.70548(18) 0.80003(19) 0.12990(15) 0.0505(6) Uani 1 1 d . . .
H8A H 0.6782 0.8484 0.0907 0.061 Uiso 1 1 calc R . .
C9 C 0.79780(19) 0.7956(2) 0.14831(16) 0.0551(7) Uani 1 1 d . . .
H9A H 0.8339 0.8425 0.1209 0.066 Uiso 1 1 calc R . .
C10 C 0.8401(2) 0.7230(2) 0.20709(17) 0.0574(7) Uani 1 1 d . . .
H10A H 0.9035 0.7230 0.2172 0.069 Uiso 1 1 calc R . .
C11 C 0.7913(2) 0.6527(2) 0.24961(17) 0.0577(7) Uani 1 1 d . . .
H11A H 0.8195 0.6048 0.2886 0.069 Uiso 1 1 calc R . .
C12 C 0.69536(18) 0.65614(18) 0.23153(15) 0.0451(6) Uani 1 1 d . . .
C13 C 0.23028(17) 0.59257(17) 0.17163(14) 0.0419(5) Uani 1 1 d . . .
C14 C 0.1409(2) 0.5406(2) 0.21049(17) 0.0601(7) Uani 1 1 d . . .
H14A H 0.0940 0.5701 0.2600 0.090 Uiso 1 1 calc R . .
H14B H 0.1776 0.4664 0.2202 0.090 Uiso 1 1 calc R . .
H14C H 0.0957 0.5528 0.1755 0.090 Uiso 1 1 calc R . .
C15 C 0.3020(2) 0.5417(2) 0.09343(16) 0.0611(7) Uani 1 1 d . . .
H15A H 0.3588 0.5720 0.0671 0.092 Uiso 1 1 calc R . .
H15B H 0.2551 0.5537 0.0597 0.092 Uiso 1 1 calc R . .
H15C H 0.3371 0.4676 0.1045 0.092 Uiso 1 1 calc R . .
C16 C 0.16428(17) 0.70991(17) 0.16050(14) 0.0399(5) Uani 1 1 d . . .
C17 C 0.13175(19) 0.7552(2) 0.09194(15) 0.0513(6) Uani 1 1 d . . .
H17A H 0.1570 0.7148 0.0492 0.062 Uiso 1 1 calc R . .
C18 C 0.0630(2) 0.8585(2) 0.08562(18) 0.0599(7) Uani 1 1 d . . .
H18A H 0.0421 0.8867 0.0390 0.072 Uiso 1 1 calc R . .
C19 C 0.0255(2) 0.9196(2) 0.1470(2) 0.0651(8) Uani 1 1 d . . .
H19A H -0.0208 0.9895 0.1426 0.078 Uiso 1 1 calc R . .
C20 C 0.0570(2) 0.8766(2) 0.2158(2) 0.0724(8) Uani 1 1 d . . .
H20A H 0.0320 0.9177 0.2581 0.087 Uiso 1 1 calc R . .
C21 C 0.1256(2) 0.7727(2) 0.22207(17) 0.0592(7) Uani 1 1 d . . .
H21A H 0.1461 0.7446 0.2689 0.071 Uiso 1 1 calc R . .
C22 C 0.3581(2) 0.4091(2) 0.41692(17) 0.0652(8) Uani 1 1 d . . .
C23 C 0.4451(3) 0.3922(3) 0.4603(2) 0.1090(15) Uani 1 1 d . . .
H23A H 0.4356 0.4581 0.4759 0.164 Uiso 1 1 calc R . .
H23B H 0.5193 0.3632 0.4255 0.164 Uiso 1 1 calc R . .
H23C H 0.4348 0.3445 0.5068 0.164 Uiso 1 1 calc R . .
C24 C 0.3736(3) 0.3026(2) 0.3926(2) 0.1005(12) Uani 1 1 d . . .
H24A H 0.3186 0.3125 0.3660 0.151 Uiso 1 1 calc R . .
H24B H 0.3644 0.2551 0.4393 0.151 Uiso 1 1 calc R . .
H24C H 0.4476 0.2739 0.3573 0.151 Uiso 1 1 calc R . .
C25 C 0.2421(2) 0.4569(2) 0.47466(16) 0.0591(7) Uani 1 1 d . . .
C26 C 0.1767(3) 0.3985(3) 0.51772(19) 0.0856(10) Uani 1 1 d . . .
H26A H 0.2014 0.3279 0.5095 0.103 Uiso 1 1 calc R . .
C27 C 0.0757(4) 0.4422(4) 0.5727(2) 0.1096(13) Uani 1 1 d . . .
H27A H 0.0321 0.4014 0.5998 0.132 Uiso 1 1 calc R . .
C28 C 0.0390(3) 0.5440(4) 0.5875(2) 0.1091(13) Uani 1 1 d . . .
H28A H -0.0287 0.5726 0.6256 0.131 Uiso 1 1 calc R . .
C29 C 0.1019(4) 0.6048(3) 0.5463(3) 0.1055(12) Uani 1 1 d . . .
H29A H 0.0774 0.6748 0.5560 0.127 Uiso 1 1 calc R . .
C30 C 0.2028(3) 0.5603(3) 0.4898(2) 0.0858(10) Uani 1 1 d . . .
H30A H 0.2450 0.6019 0.4613 0.103 Uiso 1 1 calc R . .
C31 C 0.32462(16) 0.98443(16) 0.12095(13) 0.0359(5) Uani 1 1 d . . .
C32 C 0.26080(16) 1.00517(16) 0.06812(12) 0.0348(5) Uani 1 1 d . . .
C33 C 0.16512(17) 1.09518(17) 0.06854(13) 0.0386(5) Uani 1 1 d . . .
H33A H 0.1246 1.1053 0.0326 0.046 Uiso 1 1 calc R . .
C34 C 0.13078(17) 1.16847(17) 0.12166(14) 0.0404(5) Uani 1 1 d . . .
C35 C 0.19643(18) 1.14913(17) 0.17332(14) 0.0428(5) Uani 1 1 d . . .
H35A H 0.1750 1.1989 0.2090 0.051 Uiso 1 1 calc R . .
C36 C 0.29083(17) 1.06103(17) 0.17467(13) 0.0388(5) Uani 1 1 d . . .
C37 C 0.36371(17) 0.79446(18) -0.05078(13) 0.0398(5) Uani 1 1 d . . .
C38 C 0.4230(2) 0.6946(2) -0.07955(15) 0.0545(6) Uani 1 1 d . . .
H38A H 0.4708 0.6411 -0.0537 0.065 Uiso 1 1 calc R . .
C39 C 0.4068(2) 0.6804(2) -0.14710(17) 0.0666(8) Uani 1 1 d . . .
H39A H 0.4448 0.6151 -0.1677 0.080 Uiso 1 1 calc R . .
C40 C 0.3348(2) 0.7606(2) -0.18713(17) 0.0663(8) Uani 1 1 d . . .
H40A H 0.3267 0.7469 -0.2332 0.080 Uiso 1 1 calc R . .
C41 C 0.2770(2) 0.8571(2) -0.15990(15) 0.0575(7) Uani 1 1 d . . .
H41A H 0.2299 0.9100 -0.1866 0.069 Uiso 1 1 calc R . .
C42 C 0.29118(17) 0.87422(19) -0.08967(13) 0.0414(5) Uani 1 1 d . . .
C43 C 0.35985(19) 1.04615(18) 0.23187(14) 0.0443(6) Uani 1 1 d . . .
C44 C 0.3059(3) 1.1346(2) 0.28862(18) 0.0701(8) Uani 1 1 d . . .
H44A H 0.2338 1.1335 0.3216 0.105 Uiso 1 1 calc R . .
H44B H 0.2968 1.2011 0.2581 0.105 Uiso 1 1 calc R . .
H44C H 0.3535 1.1243 0.3215 0.105 Uiso 1 1 calc R . .
C45 C 0.4756(2) 1.0512(2) 0.18133(18) 0.0677(8) Uani 1 1 d . . .
H45A H 0.5122 0.9967 0.1453 0.102 Uiso 1 1 calc R . .
H45B H 0.5209 1.0417 0.2157 0.102 Uiso 1 1 calc R . .
H45C H 0.4656 1.1182 0.1515 0.102 Uiso 1 1 calc R . .
C46 C 0.3672(2) 0.94446(19) 0.28546(14) 0.0473(6) Uani 1 1 d . . .
C47 C 0.2796(3) 0.9079(2) 0.31128(17) 0.0700(8) Uani 1 1 d . . .
H47A H 0.2171 0.9419 0.2920 0.084 Uiso 1 1 calc R . .
C48 C 0.2830(3) 0.8207(3) 0.3658(2) 0.0880(10) Uani 1 1 d . . .
H48A H 0.2226 0.7974 0.3831 0.106 Uiso 1 1 calc R . .
C49 C 0.3742(4) 0.7693(2) 0.39413(19) 0.0822(10) Uani 1 1 d . . .
H49A H 0.3763 0.7112 0.4309 0.099 Uiso 1 1 calc R . .
C50 C 0.4612(3) 0.8035(2) 0.36823(18) 0.0757(9) Uani 1 1 d . . .
H50A H 0.5238 0.7683 0.3872 0.091 Uiso 1 1 calc R . .
C51 C 0.4595(2) 0.8893(2) 0.31448(16) 0.0615(7) Uani 1 1 d . . .
H51A H 0.5212 0.9108 0.2972 0.074 Uiso 1 1 calc R . .
C52 C 0.02367(18) 1.26659(18) 0.12936(14) 0.0459(6) Uani 1 1 d . . .
C53 C -0.0373(2) 1.2744(2) 0.06846(16) 0.0627(7) Uani 1 1 d . . .
H53A H -0.1036 1.3364 0.0750 0.094 Uiso 1 1 calc R . .
H53B H -0.0581 1.2137 0.0766 0.094 Uiso 1 1 calc R . .
H53C H 0.0116 1.2779 0.0157 0.094 Uiso 1 1 calc R . .
C54 C 0.0576(2) 1.3638(2) 0.1146(2) 0.0755(9) Uani 1 1 d . . .
H54A H -0.0083 1.4261 0.1192 0.113 Uiso 1 1 calc R . .
H54B H 0.1081 1.3652 0.0622 0.113 Uiso 1 1 calc R . .
H54C H 0.0943 1.3607 0.1533 0.113 Uiso 1 1 calc R . .
C55 C -0.05754(18) 1.26040(18) 0.21240(15) 0.0451(6) Uani 1 1 d . . .
C56 C -0.1404(2) 1.3487(2) 0.24736(18) 0.0694(8) Uani 1 1 d . . .
H56A H -0.1444 1.4144 0.2210 0.083 Uiso 1 1 calc R . .
C57 C -0.2172(3) 1.3426(3) 0.3199(2) 0.0866(10) Uani 1 1 d . . .
H57A H -0.2715 1.4037 0.3418 0.104 Uiso 1 1 calc R . .
C58 C -0.2139(3) 1.2477(3) 0.35958(18) 0.0787(9) Uani 1 1 d . . .
H58A H -0.2649 1.2435 0.4091 0.094 Uiso 1 1 calc R . .
C59 C -0.1360(3) 1.1596(3) 0.32637(19) 0.0794(9) Uani 1 1 d . . .
H59A H -0.1342 1.0943 0.3525 0.095 Uiso 1 1 calc R . .
C60 C -0.0587(2) 1.1661(2) 0.25374(17) 0.0649(8) Uani 1 1 d . . .
H60A H -0.0057 1.1043 0.2320 0.078 Uiso 1 1 calc R . .
C61 C 0.60694(19) 0.7325(2) -0.00176(15) 0.0562(7) Uani 1 1 d . . .
H61A H 0.6710 0.7004 0.0188 0.084 Uiso 1 1 calc R . .
H61B H 0.6129 0.7940 -0.0358 0.084 Uiso 1 1 calc R . .
H61C H 0.6042 0.6838 -0.0316 0.084 Uiso 1 1 calc R . .
C70 C -0.0862(6) 0.8645(6) 0.4708(5) 0.262(5) Uani 1 1 d . . .
H70A H -0.0924 0.8965 0.5158 0.393 Uiso 1 1 calc R . .
H70B H -0.0250 0.8736 0.4272 0.393 Uiso 1 1 calc R . .
H70C H -0.0726 0.7910 0.4846 0.393 Uiso 1 1 calc R . .
C71 C -0.1889(6) 0.9131(5) 0.4481(5) 0.167(3) Uani 1 1 d . . .
C72 C -0.1917(6) 0.8743(4) 0.3810(3) 0.138(2) Uani 1 1 d . . .
H72A H -0.1329 0.8188 0.3545 0.166 Uiso 1 1 calc R . .
C73 C -0.2902(6) 0.9270(6) 0.3589(5) 0.186(3) Uani 1 1 d . . .
H73A H -0.2970 0.9039 0.3160 0.223 Uiso 1 1 calc R . .
C74 C -0.3752(6) 1.0074(7) 0.3936(5) 0.190(3) Uani 1 1 d . . .
H74A H -0.4377 1.0421 0.3745 0.228 Uiso 1 1 calc R . .
C75 C -0.3671(6) 1.0366(6) 0.4578(4) 0.168(2) Uani 1 1 d . . .
H75A H -0.4279 1.0901 0.4851 0.202 Uiso 1 1 calc R . .
C76 C -0.2738(5) 0.9917(4) 0.4855(3) 0.1132(14) Uani 1 1 d . . .
H76A H -0.2704 1.0158 0.5292 0.136 Uiso 1 1 calc R . .

loop_
_atom_site_aniso_label
_atom_site_aniso_U_11
_atom_site_aniso_U_22
_atom_site_aniso_U_33
_atom_site_aniso_U_23
_atom_site_aniso_U_13
_atom_site_aniso_U_12
Al 0.0292(3) 0.0382(4) 0.0391(4) 0.0016(3) -0.0117(3) -0.0093(3)
O1 0.0415(8) 0.0456(9) 0.0432(9) 0.0076(7) -0.0187(7) -0.0198(7)
O2 0.0366(8) 0.0407(9) 0.0511(10) -0.0023(7) -0.0230(7) -0.0060(7)
N1 0.0347(9) 0.0384(10) 0.0467(11) 0.0070(9) -0.0151(8) -0.0150(8)
N2 0.0363(9) 0.0382(10) 0.0496(12) 0.0081(9) -0.0224(9) -0.0136(8)
N3 0.0451(11) 0.0453(12) 0.0642(14) 0.0139(10) -0.0314(10) -0.0183(9)
N4 0.0334(9) 0.0349(10) 0.0374(11) -0.0032(8) -0.0099(8) -0.0059(8)
N5 0.0300(9) 0.0378(10) 0.0354(10) -0.0008(8) -0.0121(8) -0.0089(8)
N6 0.0404(10) 0.0454(11) 0.0408(11) -0.0004(9) -0.0199(9) -0.0099(9)
C1 0.0348(11) 0.0329(12) 0.0426(13) -0.0006(10) -0.0126(10) -0.0101(9)
C2 0.0356(11) 0.0355(12) 0.0485(14) 0.0025(10) -0.0183(10) -0.0124(10)
C3 0.0474(13) 0.0450(14) 0.0555(15) 0.0118(12) -0.0258(12) -0.0180(11)
C4 0.0467(13) 0.0463(14) 0.0569(16) 0.0149(12) -0.0201(12) -0.0175(11)
C5 0.0428(13) 0.0442(14) 0.0633(17) 0.0070(12) -0.0175(12) -0.0215(11)
C6 0.0365(11) 0.0343(12) 0.0510(14) -0.0008(11) -0.0151(10) -0.0118(10)
C7 0.0315(11) 0.0406(13) 0.0474(14) 0.0023(11) -0.0158(10) -0.0119(10)
C8 0.0394(12) 0.0545(15) 0.0606(16) 0.0110(13) -0.0213(11) -0.0213(11)
C9 0.0392(13) 0.0598(16) 0.0684(18) 0.0012(14) -0.0170(12) -0.0213(12)
C10 0.0418(13) 0.0607(17) 0.0797(19) -0.0035(15) -0.0286(13) -0.0198(12)
C11 0.0491(14) 0.0550(16) 0.0756(19) 0.0088(14) -0.0362(14) -0.0167(12)
C12 0.0391(12) 0.0409(13) 0.0589(15) 0.0031(12) -0.0230(11) -0.0136(10)
C13 0.0378(11) 0.0382(13) 0.0540(15) -0.0056(11) -0.0167(11) -0.0137(10)
C14 0.0534(15) 0.0538(16) 0.087(2) 0.0055(14) -0.0301(14) -0.0295(13)
C15 0.0551(15) 0.0573(17) 0.0726(19) -0.0224(14) -0.0239(14) -0.0084(13)
C16 0.0310(11) 0.0424(13) 0.0475(14) -0.0020(11) -0.0123(10) -0.0138(10)
C17 0.0448(13) 0.0565(16) 0.0559(16) -0.0031(13) -0.0209(12) -0.0167(12)
C18 0.0484(14) 0.0605(18) 0.0733(19) 0.0111(16) -0.0300(14) -0.0190(13)
C19 0.0442(14) 0.0428(15) 0.106(3) 0.0020(17) -0.0308(16) -0.0090(12)
C20 0.0699(18) 0.0503(17) 0.092(2) -0.0235(16) -0.0264(17) -0.0041(14)
C21 0.0633(16) 0.0491(16) 0.0635(18) -0.0098(14) -0.0276(14) -0.0075(13)
C22 0.0636(17) 0.0598(18) 0.0702(19) 0.0301(15) -0.0275(15) -0.0295(14)
C23 0.083(2) 0.139(3) 0.109(3) 0.085(3) -0.064(2) -0.059(2)
C24 0.114(3) 0.0523(19) 0.107(3) 0.0230(19) -0.014(2) -0.0278(19)
C25 0.0679(17) 0.0659(19) 0.0555(17) 0.0188(14) -0.0310(14) -0.0362(15)
C26 0.098(2) 0.097(3) 0.068(2) 0.0082(19) -0.0074(19) -0.060(2)
C27 0.113(3) 0.140(4) 0.082(3) 0.001(3) 0.001(2) -0.078(3)
C28 0.097(3) 0.146(4) 0.070(2) -0.002(3) -0.008(2) -0.044(3)
C29 0.109(3) 0.097(3) 0.101(3) -0.014(2) -0.023(3) -0.029(3)
C30 0.081(2) 0.082(3) 0.095(3) 0.009(2) -0.023(2) -0.040(2)
C31 0.0311(10) 0.0385(12) 0.0393(12) 0.0020(10) -0.0133(9) -0.0130(10)
C32 0.0320(10) 0.0355(12) 0.0354(12) -0.0022(10) -0.0116(9) -0.0090(9)
C33 0.0335(11) 0.0411(13) 0.0397(13) 0.0009(11) -0.0141(10) -0.0105(10)
C34 0.0350(11) 0.0389(13) 0.0447(13) -0.0007(11) -0.0116(10) -0.0112(10)
C35 0.0446(12) 0.0384(13) 0.0472(14) -0.0051(11) -0.0154(11) -0.0137(11)
C36 0.0384(11) 0.0404(13) 0.0405(13) 0.0016(10) -0.0149(10) -0.0161(10)
C37 0.0344(11) 0.0452(13) 0.0368(13) -0.0068(11) -0.0079(10) -0.0111(10)
C38 0.0490(14) 0.0521(16) 0.0535(16) -0.0129(13) -0.0130(12) -0.0058(12)
C39 0.0642(17) 0.0693(19) 0.0654(19) -0.0306(16) -0.0140(15) -0.0140(15)
C40 0.0630(17) 0.084(2) 0.0571(18) -0.0266(16) -0.0214(14) -0.0178(16)
C41 0.0477(14) 0.0756(19) 0.0498(16) -0.0127(14) -0.0200(12) -0.0136(14)
C42 0.0337(11) 0.0521(14) 0.0396(13) -0.0077(11) -0.0105(10) -0.0143(10)
C43 0.0503(13) 0.0445(14) 0.0473(14) -0.0005(11) -0.0243(11) -0.0190(11)
C44 0.095(2) 0.0545(17) 0.080(2) -0.0104(15) -0.0555(18) -0.0186(15)
C45 0.0607(16) 0.079(2) 0.083(2) 0.0162(16) -0.0400(15) -0.0396(15)
C46 0.0590(15) 0.0461(14) 0.0429(14) -0.0035(11) -0.0223(12) -0.0184(12)
C47 0.088(2) 0.080(2) 0.0650(19) 0.0204(16) -0.0404(16) -0.0509(18)
C48 0.124(3) 0.093(2) 0.074(2) 0.0239(19) -0.040(2) -0.071(2)
C49 0.138(3) 0.059(2) 0.0555(19) 0.0130(15) -0.047(2) -0.033(2)
C50 0.091(2) 0.068(2) 0.0558(19) 0.0026(16) -0.0340(17) -0.0076(18)
C51 0.0673(17) 0.0644(18) 0.0504(16) 0.0042(14) -0.0277(14) -0.0159(14)
C52 0.0405(12) 0.0375(13) 0.0536(15) -0.0036(11) -0.0160(11) -0.0052(10)
C53 0.0498(15) 0.0656(18) 0.0542(16) -0.0049(14) -0.0223(13) 0.0050(13)
C54 0.0608(17) 0.0412(15) 0.112(3) 0.0027(16) -0.0211(17) -0.0126(13)
C55 0.0407(12) 0.0396(13) 0.0533(15) -0.0111(12) -0.0179(11) -0.0050(10)
C56 0.0722(19) 0.0493(17) 0.0649(19) -0.0068(14) -0.0160(16) -0.0009(14)
C57 0.077(2) 0.075(2) 0.071(2) -0.0260(19) -0.0023(18) 0.0054(18)
C58 0.0624(19) 0.093(3) 0.0539(18) -0.0118(18) -0.0031(15) -0.0076(18)
C59 0.069(2) 0.069(2) 0.077(2) 0.0009(17) 0.0001(17) -0.0216(17)
C60 0.0572(16) 0.0498(16) 0.0709(19) -0.0140(14) 0.0011(15) -0.0129(13)
C61 0.0411(13) 0.0700(18) 0.0508(15) -0.0042(13) -0.0112(12) -0.0146(12)
C70 0.137(5) 0.231(8) 0.312(10) 0.129(8) -0.075(6) -0.020(5)
C71 0.152(5) 0.108(4) 0.169(6) 0.042(4) 0.015(5) -0.048(4)
C72 0.183(6) 0.120(4) 0.101(4) -0.044(3) 0.017(4) -0.072(4)
C73 0.129(5) 0.157(6) 0.257(8) -0.091(6) -0.012(6) -0.035(4)
C74 0.157(6) 0.225(8) 0.196(7) -0.079(6) -0.041(5) -0.053(6)
C75 0.176(6) 0.211(7) 0.140(5) -0.067(5) -0.014(4) -0.091(6)
C76 0.116(4) 0.100(3) 0.094(3) -0.013(3) -0.002(3) -0.028(3)

loop_
_atom_type_symbol
_atom_type_description
_atom_type_scat_dispersion_real
_atom_type_scat_dispersion_imag
_atom_type_scat_source
C C 0.0033 0.0016 'International Tables Vol C Tables 4.2.6.8 and 6.1.1.4'
H H 0.0000 0.0000 'International Tables Vol C Tables 4.2.6.8 and 6.1.1.4'
N N 0.0061 0.0033 'International Tables Vol C Tables 4.2.6.8 and 6.1.1.4'
O O 0.0106 0.0060 'International Tables Vol C Tables 4.2.6.8 and 6.1.1.4'
Al Al 0.0645 0.0514 'International Tables Vol C Tables 4.2.6.8 and 6.1.1.4'

loop_
_geom_angle_atom_site_label_1
_geom_angle_atom_site_label_2
_geom_angle_atom_site_label_3
_geom_angle
_geom_angle_site_symmetry_1
_geom_angle_site_symmetry_3
_geom_angle_publ_flag
O2 Al O1 119.35(8) . . ?
O2 Al C61 120.27(10) . . ?
O1 Al C61 120.37(10) . . ?
O2 Al N1 90.09(7) . . ?
O1 Al N1 87.62(7) . . ?
C61 Al N1 91.81(9) . . ?
O2 Al N4 87.39(7) . . ?
O1 Al N4 88.92(7) . . ?
C61 Al N4 94.11(9) . . ?
N1 Al N4 174.06(7) . . ?
C1 O1 Al 136.67(13) . . ?
C31 O2 Al 136.40(13) . . ?
N2 N1 C7 103.63(16) . . ?
N2 N1 Al 125.16(13) . . ?
C7 N1 Al 130.06(15) . . ?
N3 N2 N1 115.83(16) . . ?
N3 N2 C2 119.95(17) . . ?
N1 N2 C2 124.19(17) . . ?
N2 N3 C12 103.22(17) . . ?
N5 N4 C37 103.70(16) . . ?
N5 N4 Al 125.29(13) . . ?
C37 N4 Al 129.92(14) . . ?
N6 N5 N4 115.46(17) . . ?
N6 N5 C32 120.89(17) . . ?
N4 N5 C32 123.64(16) . . ?
N5 N6 C42 103.83(17) . . ?
O1 C1 C2 123.64(18) . . ?
O1 C1 C6 119.24(19) . . ?
C2 C1 C6 117.1(2) . . ?
C3 C2 C1 122.58(19) . . ?
C3 C2 N2 116.71(18) . . ?
C1 C2 N2 120.71(19) . . ?
C4 C3 C2 120.9(2) . . ?
C4 C3 H3B 119.6 . . ?
C2 C3 H3B 119.6 . . ?
C3 C4 C5 117.2(2) . . ?
C3 C4 C22 123.0(2) . . ?
C5 C4 C22 119.8(2) . . ?
C6 C5 C4 124.0(2) . . ?
C6 C5 H5A 118.0 . . ?
C4 C5 H5A 118.0 . . ?
C5 C6 C1 118.2(2) . . ?
C5 C6 C13 121.88(19) . . ?
C1 C6 C13 119.9(2) . . ?
N1 C7 C12 107.63(19) . . ?
N1 C7 C8 131.3(2) . . ?
C12 C7 C8 121.01(19) . . ?
C9 C8 C7 116.7(2) . . ?
C9 C8 H8A 121.6 . . ?
C7 C8 H8A 121.6 . . ?
C8 C9 C10 122.3(2) . . ?
C8 C9 H9A 118.8 . . ?
C10 C9 H9A 118.8 . . ?
C11 C10 C9 121.9(2) . . ?
C11 C10 H10A 119.0 . . ?
C9 C10 H10A 119.0 . . ?
C10 C11 C12 116.6(2) . . ?
C10 C11 H11A 121.7 . . ?
C12 C11 H11A 121.7 . . ?
N3 C12 C7 109.68(18) . . ?
N3 C12 C11 128.9(2) . . ?
C7 C12 C11 121.4(2) . . ?
C6 C13 C16 110.98(17) . . ?
C6 C13 C15 107.86(18) . . ?
C16 C13 C15 113.9(2) . . ?
C6 C13 C14 111.82(19) . . ?
C16 C13 C14 105.63(17) . . ?
C15 C13 C14 106.67(19) . . ?
C13 C14 H14A 109.5 . . ?
C13 C14 H14B 109.5 . . ?
H14A C14 H14B 109.5 . . ?
C13 C14 H14C 109.5 . . ?
H14A C14 H14C 109.5 . . ?
H14B C14 H14C 109.5 . . ?
C13 C15 H15A 109.5 . . ?
C13 C15 H15B 109.5 . . ?
H15A C15 H15B 109.5 . . ?
C13 C15 H15C 109.5 . . ?
H15A C15 H15C 109.5 . . ?
H15B C15 H15C 109.5 . . ?
C21 C16 C17 117.3(2) . . ?
C21 C16 C13 120.4(2) . . ?
C17 C16 C13 122.0(2) . . ?
C18 C17 C16 121.6(2) . . ?
C18 C17 H17A 119.2 . . ?
C16 C17 H17A 119.2 . . ?
C19 C18 C17 120.5(3) . . ?
C19 C18 H18A 119.8 . . ?
C17 C18 H18A 119.8 . . ?
C18 C19 C20 119.1(3) . . ?
C18 C19 H19A 120.5 . . ?
C20 C19 H19A 120.5 . . ?
C19 C20 C21 120.2(3) . . ?
C19 C20 H20A 119.9 . . ?
C21 C20 H20A 119.9 . . ?
C16 C21 C20 121.3(3) . . ?
C16 C21 H21A 119.3 . . ?
C20 C21 H21A 119.3 . . ?
C25 C22 C23 107.0(3) . . ?
C25 C22 C4 109.8(2) . . ?
C23 C22 C4 111.6(2) . . ?
C25 C22 C24 111.4(2) . . ?
C23 C22 C24 109.0(3) . . ?
C4 C22 C24 107.9(3) . . ?
C22 C23 H23A 109.5 . . ?
C22 C23 H23B 109.5 . . ?
H23A C23 H23B 109.5 . . ?
C22 C23 H23C 109.5 . . ?
H23A C23 H23C 109.5 . . ?
H23B C23 H23C 109.5 . . ?
C22 C24 H24A 109.5 . . ?
C22 C24 H24B 109.5 . . ?
H24A C24 H24B 109.5 . . ?
C22 C24 H24C 109.5 . . ?
H24A C24 H24C 109.5 . . ?
H24B C24 H24C 109.5 . . ?
C30 C25 C26 117.1(3) . . ?
C30 C25 C22 120.1(3) . . ?
C26 C25 C22 122.7(3) . . ?
C27 C26 C25 121.5(4) . . ?
C27 C26 H26A 119.3 . . ?
C25 C26 H26A 119.3 . . ?
C28 C27 C26 120.6(4) . . ?
C28 C27 H27A 119.7 . . ?
C26 C27 H27A 119.7 . . ?
C27 C28 C29 119.8(4) . . ?
C27 C28 H28A 120.1 . . ?
C29 C28 H28A 120.1 . . ?
C28 C29 C30 119.1(4) . . ?
C28 C29 H29A 120.5 . . ?
C30 C29 H29A 120.5 . . ?
C25 C30 C29 122.0(3) . . ?
C25 C30 H30A 119.0 . . ?
C29 C30 H30A 119.0 . . ?
O2 C31 C32 123.20(19) . . ?
O2 C31 C36 119.81(18) . . ?
C32 C31 C36 116.98(19) . . ?
C31 C32 C33 122.8(2) . . ?
C31 C32 N5 120.71(18) . . ?
C33 C32 N5 116.46(18) . . ?
C34 C33 C32 120.3(2) . . ?
C34 C33 H33A 119.9 . . ?
C32 C33 H33A 119.9 . . ?
C33 C34 C35 116.9(2) . . ?
C33 C34 C52 123.9(2) . . ?
C35 C34 C52 119.1(2) . . ?
C36 C35 C34 124.2(2) . . ?
C36 C35 H35A 117.9 . . ?
C34 C35 H35A 117.9 . . ?
C35 C36 C31 118.73(19) . . ?
C35 C36 C43 121.3(2) . . ?
C31 C36 C43 120.00(19) . . ?
N4 C37 C42 107.82(19) . . ?
N4 C37 C38 130.9(2) . . ?
C42 C37 C38 121.3(2) . . ?
C39 C38 C37 116.5(2) . . ?
C39 C38 H38A 121.7 . . ?
C37 C38 H38A 121.7 . . ?
C38 C39 C40 122.6(3) . . ?
C38 C39 H39A 118.7 . . ?
C40 C39 H39A 118.7 . . ?
C41 C40 C39 121.4(2) . . ?
C41 C40 H40A 119.3 . . ?
C39 C40 H40A 119.3 . . ?
C40 C41 C42 117.4(2) . . ?
C40 C41 H41A 121.3 . . ?
C42 C41 H41A 121.3 . . ?
N6 C42 C37 109.20(19) . . ?
N6 C42 C41 130.0(2) . . ?
C37 C42 C41 120.8(2) . . ?
C46 C43 C36 110.92(17) . . ?
C46 C43 C44 105.7(2) . . ?
C36 C43 C44 112.15(19) . . ?
C46 C43 C45 113.5(2) . . ?
C36 C43 C45 107.62(19) . . ?
C44 C43 C45 107.0(2) . . ?
C43 C44 H44A 109.5 . . ?
C43 C44 H44B 109.5 . . ?
H44A C44 H44B 109.5 . . ?
C43 C44 H44C 109.5 . . ?
H44A C44 H44C 109.5 . . ?
H44B C44 H44C 109.5 . . ?
C43 C45 H45A 109.5 . . ?
C43 C45 H45B 109.5 . . ?
H45A C45 H45B 109.5 . . ?
C43 C45 H45C 109.5 . . ?
H45A C45 H45C 109.5 . . ?
H45B C45 H45C 109.5 . . ?
C47 C46 C51 117.2(2) . . ?
C47 C46 C43 121.4(2) . . ?
C51 C46 C43 121.2(2) . . ?
C46 C47 C48 120.9(3) . . ?
C46 C47 H47A 119.5 . . ?
C48 C47 H47A 119.5 . . ?
C49 C48 C47 120.4(3) . . ?
C49 C48 H48A 119.8 . . ?
C47 C48 H48A 119.8 . . ?
C50 C49 C48 119.1(3) . . ?
C50 C49 H49A 120.4 . . ?
C48 C49 H49A 120.4 . . ?
C49 C50 C51 121.3(3) . . ?
C49 C50 H50A 119.3 . . ?
C51 C50 H50A 119.3 . . ?
C50 C51 C46 121.0(3) . . ?
C50 C51 H51A 119.5 . . ?
C46 C51 H51A 119.5 . . ?
C53 C52 C55 107.33(19) . . ?
C53 C52 C34 111.7(2) . . ?
C55 C52 C34 109.13(19) . . ?
C53 C52 C54 108.7(2) . . ?
C55 C52 C54 111.8(2) . . ?
C34 C52 C54 108.14(19) . . ?
C52 C53 H53A 109.5 . . ?
C52 C53 H53B 109.5 . . ?
H53A C53 H53B 109.5 . . ?
C52 C53 H53C 109.5 . . ?
H53A C53 H53C 109.5 . . ?
H53B C53 H53C 109.5 . . ?
C52 C54 H54A 109.5 . . ?
C52 C54 H54B 109.5 . . ?
H54A C54 H54B 109.5 . . ?
C52 C54 H54C 109.5 . . ?
H54A C54 H54C 109.5 . . ?
H54B C54 H54C 109.5 . . ?
C60 C55 C56 115.7(2) . . ?
C60 C55 C52 121.9(2) . . ?
C56 C55 C52 122.2(2) . . ?
C57 C56 C55 122.2(3) . . ?
C57 C56 H56A 118.9 . . ?
C55 C56 H56A 118.9 . . ?
C58 C57 C56 120.2(3) . . ?
C58 C57 H57A 119.9 . . ?
C56 C57 H57A 119.9 . . ?
C59 C58 C57 119.2(3) . . ?
C59 C58 H58A 120.4 . . ?
C57 C58 H58A 120.4 . . ?
C58 C59 C60 120.3(3) . . ?
C58 C59 H59A 119.8 . . ?
C60 C59 H59A 119.8 . . ?
C55 C60 C59 122.3(3) . . ?
C55 C60 H60A 118.8 . . ?
C59 C60 H60A 118.8 . . ?
Al C61 H61A 109.5 . . ?
Al C61 H61B 109.5 . . ?
H61A C61 H61B 109.5 . . ?
Al C61 H61C 109.5 . . ?
H61A C61 H61C 109.5 . . ?
H61B C61 H61C 109.5 . . ?
C71 C70 H70A 109.5 . . ?
C71 C70 H70B 109.5 . . ?
H70A C70 H70B 109.5 . . ?
C71 C70 H70C 109.5 . . ?
H70A C70 H70C 109.5 . . ?
H70B C70 H70C 109.5 . . ?
C76 C71 C72 122.3(7) . . ?
C76 C71 C70 121.7(9) . . ?
C72 C71 C70 115.9(7) . . ?
C73 C72 C71 113.8(6) . . ?
C73 C72 H72A 123.1 . . ?
C71 C72 H72A 123.1 . . ?
C74 C73 C72 125.3(7) . . ?
C74 C73 H73A 117.3 . . ?
C72 C73 H73A 117.3 . . ?
C73 C74 C75 116.9(8) . . ?
C73 C74 H74A 121.6 . . ?
C75 C74 H74A 121.6 . . ?
C74 C75 C76 123.6(7) . . ?
C74 C75 H75A 118.2 . . ?
C76 C75 H75A 118.2 . . ?
C71 C76 C75 118.0(6) . . ?
C71 C76 H76A 121.0 . . ?
C75 C76 H76A 121.0 . . ?

loop_
_geom_bond_atom_site_label_1
_geom_bond_atom_site_label_2
_geom_bond_distance
_geom_bond_site_symmetry_2
_geom_bond_publ_flag
Al O2 1.7625(16) . ?
Al O1 1.7682(15) . ?
Al C61 1.962(2) . ?
Al N1 2.0878(18) . ?
Al N4 2.0886(18) . ?
O1 C1 1.328(2) . ?
O2 C31 1.334(2) . ?
N1 N2 1.338(2) . ?
N1 C7 1.363(2) . ?
N2 N3 1.328(2) . ?
N2 C2 1.431(3) . ?
N3 C12 1.351(3) . ?
N4 N5 1.341(2) . ?
N4 C37 1.358(3) . ?
N5 N6 1.327(2) . ?
N5 C32 1.436(3) . ?
N6 C42 1.345(3) . ?
C1 C2 1.397(3) . ?
C1 C6 1.432(3) . ?
C2 C3 1.385(3) . ?
C3 C4 1.377(3) . ?
C3 H3B 0.9300 . ?
C4 C5 1.393(3) . ?
C4 C22 1.534(3) . ?
C5 C6 1.386(3) . ?
C5 H5A 0.9300 . ?
C6 C13 1.529(3) . ?
C7 C12 1.390(3) . ?
C7 C8 1.403(3) . ?
C8 C9 1.366(3) . ?
C8 H8A 0.9300 . ?
C9 C10 1.402(3) . ?
C9 H9A 0.9300 . ?
C10 C11 1.358(3) . ?
C10 H10A 0.9300 . ?
C11 C12 1.415(3) . ?
C11 H11A 0.9300 . ?
C13 C16 1.529(3) . ?
C13 C15 1.532(3) . ?
C13 C14 1.545(3) . ?
C14 H14A 0.9600 . ?
C14 H14B 0.9600 . ?
C14 H14C 0.9600 . ?
C15 H15A 0.9600 . ?
C15 H15B 0.9600 . ?
C15 H15C 0.9600 . ?
C16 C21 1.375(3) . ?
C16 C17 1.385(3) . ?
C17 C18 1.375(3) . ?
C17 H17A 0.9300 . ?
C18 C19 1.360(4) . ?
C18 H18A 0.9300 . ?
C19 C20 1.378(4) . ?
C19 H19A 0.9300 . ?
C20 C21 1.381(4) . ?
C20 H20A 0.9300 . ?
C21 H21A 0.9300 . ?
C22 C25 1.530(4) . ?
C22 C23 1.531(4) . ?
C22 C24 1.543(4) . ?
C23 H23A 0.9600 . ?
C23 H23B 0.9600 . ?
C23 H23C 0.9600 . ?
C24 H24A 0.9600 . ?
C24 H24B 0.9600 . ?
C24 H24C 0.9600 . ?
C25 C30 1.372(4) . ?
C25 C26 1.376(4) . ?
C26 C27 1.374(5) . ?
C26 H26A 0.9300 . ?
C27 C28 1.354(5) . ?
C27 H27A 0.9300 . ?
C28 C29 1.370(5) . ?
C28 H28A 0.9300 . ?
C29 C30 1.390(5) . ?
C29 H29A 0.9300 . ?
C30 H30A 0.9300 . ?
C31 C32 1.396(3) . ?
C31 C36 1.415(3) . ?
C32 C33 1.399(3) . ?
C33 C34 1.371(3) . ?
C33 H33A 0.9300 . ?
C34 C35 1.401(3) . ?
C34 C52 1.536(3) . ?
C35 C36 1.379(3) . ?
C35 H35A 0.9300 . ?
C36 C43 1.532(3) . ?
C37 C42 1.399(3) . ?
C37 C38 1.404(3) . ?
C38 C39 1.359(3) . ?
C38 H38A 0.9300 . ?
C39 C40 1.409(4) . ?
C39 H39A 0.9300 . ?
C40 C41 1.354(4) . ?
C40 H40A 0.9300 . ?
C41 C42 1.408(3) . ?
C41 H41A 0.9300 . ?
C43 C46 1.529(3) . ?
C43 C44 1.542(3) . ?
C43 C45 1.543(3) . ?
C44 H44A 0.9600 . ?
C44 H44B 0.9600 . ?
C44 H44C 0.9600 . ?
C45 H45A 0.9600 . ?
C45 H45B 0.9600 . ?
C45 H45C 0.9600 . ?
C46 C47 1.372(3) . ?
C46 C51 1.387(3) . ?
C47 C48 1.391(4) . ?
C47 H47A 0.9300 . ?
C48 C49 1.361(5) . ?
C48 H48A 0.9300 . ?
C49 C50 1.346(4) . ?
C49 H49A 0.9300 . ?
C50 C51 1.371(4) . ?
C50 H50A 0.9300 . ?
C51 H51A 0.9300 . ?
C52 C53 1.532(3) . ?
C52 C55 1.534(3) . ?
C52 C54 1.540(3) . ?
C53 H53A 0.9600 . ?
C53 H53B 0.9600 . ?
C53 H53C 0.9600 . ?
C54 H54A 0.9600 . ?
C54 H54B 0.9600 . ?
C54 H54C 0.9600 . ?
C55 C60 1.374(3) . ?
C55 C56 1.382(3) . ?
C56 C57 1.376(4) . ?
C56 H56A 0.9300 . ?
C57 C58 1.359(4) . ?
C57 H57A 0.9300 . ?
C58 C59 1.350(4) . ?
C58 H58A 0.9300 . ?
C59 C60 1.381(4) . ?
C59 H59A 0.9300 . ?
C60 H60A 0.9300 . ?
C61 H61A 0.9600 . ?
C61 H61B 0.9600 . ?
C61 H61C 0.9600 . ?
C70 C71 1.437(8) . ?
C70 H70A 0.9600 . ?
C70 H70B 0.9600 . ?
C70 H70C 0.9600 . ?
C71 C76 1.324(7) . ?
C71 C72 1.426(8) . ?
C72 C73 1.386(8) . ?
C72 H72A 0.9300 . ?
C73 C74 1.322(8) . ?
C73 H73A 0.9300 . ?
C74 C75 1.340(7) . ?
C74 H74A 0.9300 . ?
C75 C76 1.374(7) . ?
C75 H75A 0.9300 . ?
C76 H76A 0.9300 . ?

loop_
_geom_torsion_atom_site_label_1
_geom_torsion_atom_site_label_2
_geom_torsion_atom_site_label_3
_geom_torsion_atom_site_label_4
_geom_torsion
_geom_torsion_site_symmetry_1
_geom_torsion_site_symmetry_2
_geom_torsion_site_symmetry_3
_geom_torsion_site_symmetry_4
_geom_torsion_publ_flag
O2 Al O1 C1 -77.9(2) . . . . ?
C61 Al O1 C1 101.6(2) . . . . ?
N1 Al O1 C1 10.9(2) . . . . ?
N4 Al O1 C1 -164.3(2) . . . . ?
O1 Al O2 C31 -70.3(2) . . . . ?
C61 Al O2 C31 110.2(2) . . . . ?
N1 Al O2 C31 -157.6(2) . . . . ?
N4 Al O2 C31 17.0(2) . . . . ?
O2 Al N1 N2 121.81(17) . . . . ?
O1 Al N1 N2 2.43(17) . . . . ?
C61 Al N1 N2 -117.90(18) . . . . ?
N4 Al N1 N2 56.9(8) . . . . ?
O2 Al N1 C7 -72.52(19) . . . . ?
O1 Al N1 C7 168.11(19) . . . . ?
C61 Al N1 C7 47.8(2) . . . . ?
N4 Al N1 C7 -137.4(7) . . . . ?
C7 N1 N2 N3 0.2(2) . . . . ?
Al N1 N2 N3 168.99(15) . . . . ?
C7 N1 N2 C2 178.45(19) . . . . ?
Al N1 N2 C2 -12.8(3) . . . . ?
N1 N2 N3 C12 0.0(3) . . . . ?
C2 N2 N3 C12 -178.31(19) . . . . ?
O2 Al N4 N5 -0.89(16) . . . . ?
O1 Al N4 N5 118.56(16) . . . . ?
C61 Al N4 N5 -121.07(17) . . . . ?
N1 Al N4 N5 64.1(8) . . . . ?
O2 Al N4 C37 165.19(18) . . . . ?
O1 Al N4 C37 -75.36(18) . . . . ?
C61 Al N4 C37 45.01(19) . . . . ?
N1 Al N4 C37 -129.8(7) . . . . ?
C37 N4 N5 N6 -0.5(2) . . . . ?
Al N4 N5 N6 168.60(13) . . . . ?
C37 N4 N5 C32 178.19(17) . . . . ?
Al N4 N5 C32 -12.8(2) . . . . ?
N4 N5 N6 C42 0.2(2) . . . . ?
C32 N5 N6 C42 -178.49(17) . . . . ?
Al O1 C1 C2 -13.6(3) . . . . ?
Al O1 C1 C6 167.34(15) . . . . ?
O1 C1 C2 C3 180.0(2) . . . . ?
C6 C1 C2 C3 -1.0(3) . . . . ?
O1 C1 C2 N2 0.0(3) . . . . ?
C6 C1 C2 N2 179.08(19) . . . . ?
N3 N2 C2 C3 10.6(3) . . . . ?
N1 N2 C2 C3 -167.5(2) . . . . ?
N3 N2 C2 C1 -169.4(2) . . . . ?
N1 N2 C2 C1 12.4(3) . . . . ?
C1 C2 C3 C4 -0.5(4) . . . . ?
N2 C2 C3 C4 179.5(2) . . . . ?
C2 C3 C4 C5 0.7(4) . . . . ?
C2 C3 C4 C22 -180.0(2) . . . . ?
C3 C4 C5 C6 0.6(4) . . . . ?
C22 C4 C5 C6 -178.8(2) . . . . ?
C4 C5 C6 C1 -2.0(4) . . . . ?
C4 C5 C6 C13 177.0(2) . . . . ?
O1 C1 C6 C5 -178.8(2) . . . . ?
C2 C1 C6 C5 2.1(3) . . . . ?
O1 C1 C6 C13 2.2(3) . . . . ?
C2 C1 C6 C13 -176.94(19) . . . . ?
N2 N1 C7 C12 -0.3(2) . . . . ?
Al N1 C7 C12 -168.33(16) . . . . ?
N2 N1 C7 C8 -178.9(2) . . . . ?
Al N1 C7 C8 13.1(4) . . . . ?
N1 C7 C8 C9 178.4(2) . . . . ?
C12 C7 C8 C9 0.0(3) . . . . ?
C7 C8 C9 C10 0.2(4) . . . . ?
C8 C9 C10 C11 -0.3(4) . . . . ?
C9 C10 C11 C12 0.2(4) . . . . ?
N2 N3 C12 C7 -0.2(3) . . . . ?
N2 N3 C12 C11 179.0(2) . . . . ?
N1 C7 C12 N3 0.4(3) . . . . ?
C8 C7 C12 N3 179.1(2) . . . . ?
N1 C7 C12 C11 -178.9(2) . . . . ?
C8 C7 C12 C11 -0.2(4) . . . . ?
C10 C11 C12 N3 -179.0(3) . . . . ?
C10 C11 C12 C7 0.1(4) . . . . ?
C5 C6 C13 C16 121.8(2) . . . . ?
C1 C6 C13 C16 -59.1(3) . . . . ?
C5 C6 C13 C15 -112.8(2) . . . . ?
C1 C6 C13 C15 66.2(3) . . . . ?
C5 C6 C13 C14 4.2(3) . . . . ?
C1 C6 C13 C14 -176.8(2) . . . . ?
C6 C13 C16 C21 -37.4(3) . . . . ?
C15 C13 C16 C21 -159.4(2) . . . . ?
C14 C13 C16 C21 83.9(2) . . . . ?
C6 C13 C16 C17 148.9(2) . . . . ?
C15 C13 C16 C17 27.0(3) . . . . ?
C14 C13 C16 C17 -89.7(2) . . . . ?
C21 C16 C17 C18 -0.4(3) . . . . ?
C13 C16 C17 C18 173.4(2) . . . . ?
C16 C17 C18 C19 0.5(4) . . . . ?
C17 C18 C19 C20 -0.2(4) . . . . ?
C18 C19 C20 C21 -0.1(4) . . . . ?
C17 C16 C21 C20 0.1(4) . . . . ?
C13 C16 C21 C20 -173.9(2) . . . . ?
C19 C20 C21 C16 0.2(4) . . . . ?
C3 C4 C22 C25 119.3(3) . . . . ?
C5 C4 C22 C25 -61.3(3) . . . . ?
C3 C4 C22 C23 0.8(4) . . . . ?
C5 C4 C22 C23 -179.9(3) . . . . ?
C3 C4 C22 C24 -119.0(3) . . . . ?
C5 C4 C22 C24 60.3(3) . . . . ?
C23 C22 C25 C30 75.0(3) . . . . ?
C4 C22 C25 C30 -46.3(4) . . . . ?
C24 C22 C25 C30 -165.9(3) . . . . ?
C23 C22 C25 C26 -100.1(3) . . . . ?
C4 C22 C25 C26 138.6(3) . . . . ?
C24 C22 C25 C26 19.0(4) . . . . ?
C30 C25 C26 C27 0.9(5) . . . . ?
C22 C25 C26 C27 176.1(3) . . . . ?
C25 C26 C27 C28 -1.8(6) . . . . ?
C26 C27 C28 C29 1.4(7) . . . . ?
C27 C28 C29 C30 -0.1(6) . . . . ?
C26 C25 C30 C29 0.4(5) . . . . ?
C22 C25 C30 C29 -174.9(3) . . . . ?
C28 C29 C30 C25 -0.8(6) . . . . ?
Al O2 C31 C32 -18.6(3) . . . . ?
Al O2 C31 C36 162.06(16) . . . . ?
O2 C31 C32 C33 178.51(19) . . . . ?
C36 C31 C32 C33 -2.1(3) . . . . ?
O2 C31 C32 N5 -1.1(3) . . . . ?
C36 C31 C32 N5 178.28(18) . . . . ?
N6 N5 C32 C31 -166.10(18) . . . . ?
N4 N5 C32 C31 15.3(3) . . . . ?
N6 N5 C32 C33 14.3(3) . . . . ?
N4 N5 C32 C33 -164.31(18) . . . . ?
C31 C32 C33 C34 0.8(3) . . . . ?
N5 C32 C33 C34 -179.60(18) . . . . ?
C32 C33 C34 C35 0.9(3) . . . . ?
C32 C33 C34 C52 -176.7(2) . . . . ?
C33 C34 C35 C36 -1.2(3) . . . . ?
C52 C34 C35 C36 176.5(2) . . . . ?
C34 C35 C36 C31 -0.1(3) . . . . ?
C34 C35 C36 C43 178.8(2) . . . . ?
O2 C31 C36 C35 -178.86(19) . . . . ?
C32 C31 C36 C35 1.7(3) . . . . ?
O2 C31 C36 C43 2.2(3) . . . . ?
C32 C31 C36 C43 -177.22(18) . . . . ?
N5 N4 C37 C42 0.5(2) . . . . ?
Al N4 C37 C42 -167.83(14) . . . . ?
N5 N4 C37 C38 179.8(2) . . . . ?
Al N4 C37 C38 11.5(3) . . . . ?
N4 C37 C38 C39 -178.6(2) . . . . ?
C42 C37 C38 C39 0.6(3) . . . . ?
C37 C38 C39 C40 0.0(4) . . . . ?
C38 C39 C40 C41 -0.1(4) . . . . ?
C39 C40 C41 C42 -0.4(4) . . . . ?
N5 N6 C42 C37 0.2(2) . . . . ?
N5 N6 C42 C41 -178.4(2) . . . . ?
N4 C37 C42 N6 -0.4(2) . . . . ?
C38 C37 C42 N6 -179.80(19) . . . . ?
N4 C37 C42 C41 178.2(2) . . . . ?
C38 C37 C42 C41 -1.1(3) . . . . ?
C40 C41 C42 N6 179.3(2) . . . . ?
C40 C41 C42 C37 1.0(3) . . . . ?
C35 C36 C43 C46 122.2(2) . . . . ?
C31 C36 C43 C46 -58.9(3) . . . . ?
C35 C36 C43 C44 4.3(3) . . . . ?
C31 C36 C43 C44 -176.8(2) . . . . ?
C35 C36 C43 C45 -113.1(2) . . . . ?
C31 C36 C43 C45 65.8(3) . . . . ?
C36 C43 C46 C47 -34.3(3) . . . . ?
C44 C43 C46 C47 87.5(3) . . . . ?
C45 C43 C46 C47 -155.6(2) . . . . ?
C36 C43 C46 C51 150.3(2) . . . . ?
C44 C43 C46 C51 -87.9(3) . . . . ?
C45 C43 C46 C51 29.0(3) . . . . ?
C51 C46 C47 C48 1.6(4) . . . . ?
C43 C46 C47 C48 -174.0(3) . . . . ?
C46 C47 C48 C49 -0.6(5) . . . . ?
C47 C48 C49 C50 -0.4(5) . . . . ?
C48 C49 C50 C51 0.4(5) . . . . ?
C49 C50 C51 C46 0.7(5) . . . . ?
C47 C46 C51 C50 -1.6(4) . . . . ?
C43 C46 C51 C50 174.0(2) . . . . ?
C33 C34 C52 C53 -2.1(3) . . . . ?
C35 C34 C52 C53 -179.7(2) . . . . ?
C33 C34 C52 C55 116.4(2) . . . . ?
C35 C34 C52 C55 -61.2(3) . . . . ?
C33 C34 C52 C54 -121.7(3) . . . . ?
C35 C34 C52 C54 60.7(3) . . . . ?
C53 C52 C55 C60 92.4(3) . . . . ?
C34 C52 C55 C60 -28.9(3) . . . . ?
C54 C52 C55 C60 -148.5(2) . . . . ?
C53 C52 C55 C56 -81.9(3) . . . . ?
C34 C52 C55 C56 156.9(2) . . . . ?
C54 C52 C55 C56 37.3(3) . . . . ?
C60 C55 C56 C57 1.7(4) . . . . ?
C52 C55 C56 C57 176.3(3) . . . . ?
C55 C56 C57 C58 -0.5(5) . . . . ?
C56 C57 C58 C59 -1.2(5) . . . . ?
C57 C58 C59 C60 1.5(5) . . . . ?
C56 C55 C60 C59 -1.4(4) . . . . ?
C52 C55 C60 C59 -176.0(3) . . . . ?
C58 C59 C60 C55 -0.1(5) . . . . ?
C76 C71 C72 C73 0.6(8) . . . . ?
C70 C71 C72 C73 -177.0(5) . . . . ?
C71 C72 C73 C74 1.2(10) . . . . ?
C72 C73 C74 C75 -3.4(12) . . . . ?
C73 C74 C75 C76 3.9(11) . . . . ?
C72 C71 C76 C75 -0.1(7) . . . . ?
C70 C71 C76 C75 177.3(5) . . . . ?
C74 C75 C76 C71 -2.2(9) . . . . ?
